data_1514830
loop_
_publ_author_name
'Williams, David R.'
'Shah, Akshay A.'
'Mazumder, Shivnath'
'Baik, Mu-Hyun'

_publ_section_title
;
 Studies of iron-mediated Pauson--Khand reactions of
 1,1-disubstituted-allenylsilanes: mechanistic implications for a reactive
 three-membered iron metallacycle
;
_journal_issue 1
_journal_name_full 'Chemical Science'
_journal_page_first 238
_journal_paper_doi 10.1039/c2sc21404k
_journal_volume 4
_journal_year 2013
_chemical_absolute_configuration unk
_chemical_formula_moiety 'C20 H18 Fe1 O4 Si1'
_chemical_formula_sum 'C20 H18 Fe O4 Si'
_chemical_formula_weight 406.29
_space_group_IT_number 4
_symmetry_cell_setting monoclinic
_symmetry_space_group_name_Hall 'P 2yb'
_symmetry_space_group_name_H-M 'P 1 21 1'
_atom_sites_solution_hydrogens geom
_atom_sites_solution_primary direct
_audit_creation_date 10-12-15
_audit_creation_method CRYSTALS_ver_14.06
_cell_angle_alpha 90
_cell_angle_beta 100.773(2)
_cell_angle_gamma 90
_cell_formula_units_Z 4
_cell_length_a 7.1510(8)
_cell_length_b 29.386(3)
_cell_length_c 9.6851(10)
_cell_measurement_reflns_used 9909
_cell_measurement_temperature 150
_cell_measurement_theta_max 30
_cell_measurement_theta_min 3
_cell_volume 1999.4(4)
_computing_cell_refinement 'Apex2 (Bruker AXS, 2006)'
_computing_data_collection 'Apex2 (Bruker AXS, 2006)'
_computing_data_reduction 'Apex2 (Bruker AXS, 2006)'
_computing_molecular_graphics 'CAMERON (Watkin et al., 1996)'
_computing_publication_material 'CRYSTALS (Betteridge et al., 2003)'
_computing_structure_refinement 'CRYSTALS (Betteridge et al., 2003)'
_computing_structure_solution 'SIR92 (Altomare et al., 1994)'
_diffrn_ambient_temperature 150
_diffrn_measured_fraction_theta_full 0.995
_diffrn_measured_fraction_theta_max 0.992
_diffrn_measurement_device Area
_diffrn_measurement_device_type 'Bruker Kappa Apex2'
_diffrn_measurement_method '\f & \w scans'
_diffrn_radiation_monochromator graphite
_diffrn_radiation_type 'Mo K\a'
_diffrn_radiation_wavelength 0.71073
_diffrn_reflns_av_R_equivalents 0.026
_diffrn_reflns_limit_h_max 10
_diffrn_reflns_limit_h_min -10
_diffrn_reflns_limit_k_max 41
_diffrn_reflns_limit_k_min -41
_diffrn_reflns_limit_l_max 7
_diffrn_reflns_limit_l_min -13
_diffrn_reflns_number 21632
_diffrn_reflns_theta_full 29.135
_diffrn_reflns_theta_max 30.036
_diffrn_reflns_theta_min 2.141
_diffrn_standards_number 0
_exptl_absorpt_coefficient_mu 0.835
_exptl_absorpt_correction_T_max 0.91
_exptl_absorpt_correction_T_min 0.90
_exptl_absorpt_correction_type multi-scan
_exptl_absorpt_process_details 'DENZO/SCALEPACK (Otwinowski & Minor, 1997)'
_exptl_crystal_colour colorless
_exptl_crystal_density_diffrn 1.350
_exptl_crystal_density_method 'not measured'
_exptl_crystal_description acicular
_exptl_crystal_F_000 840
_exptl_crystal_size_max 0.491
_exptl_crystal_size_mid 0.124
_exptl_crystal_size_min 0.114
_refine_diff_density_max 0.61
_refine_diff_density_min -0.30
_refine_ls_extinction_method None
_refine_ls_goodness_of_fit_ref 0.9951
_refine_ls_hydrogen_treatment none
_refine_ls_matrix_type full
_refine_ls_number_parameters 469
_refine_ls_number_reflns 11113
_refine_ls_number_restraints 1
_refine_ls_R_factor_all 0.0443
_refine_ls_R_factor_gt 0.0358
_refine_ls_shift/su_max 0.0025925
_refine_ls_shift/su_mean 0.0004175
_refine_ls_structure_factor_coef Fsqd
_refine_ls_weighting_details
;
Method= Modified Sheldrick
w=1/[\s^2^(F^2^) + ( 0.04P)^2^ + 0.66P]
,where P=(max(Fo^2^,0) + 2Fc^2^)/3
;
_refine_ls_weighting_scheme calc
_refine_ls_wR_factor_all 0.0910
_refine_ls_wR_factor_gt 0.0852
_refine_ls_wR_factor_ref 0.0910
_reflns_limit_h_max 9
_reflns_limit_h_min -10
_reflns_limit_k_max 41
_reflns_limit_k_min -41
_reflns_limit_l_max 13
_reflns_limit_l_min 0
_reflns_number_gt 9275
_reflns_number_total 11113
_reflns_threshold_expression I>2.0\s(I)
_oxford_diffrn_Wilson_B_factor 2.21
_oxford_diffrn_Wilson_scale 27.26
_oxford_refine_ls_r_factor_ref 0.0443
_oxford_refine_ls_scale 0.18657(6)
_oxford_reflns_number_all 11113
_oxford_reflns_threshold_expression_ref I>-10.0\s(I)
_oxford_structure_analysis_title 'mo_10118_0m in P2(1)'
_cod_data_source_file c2sc21404k.txt
_cod_data_source_block 10118
_cod_original_sg_symbol_H-M 'P 21 '
_cod_original_formula_sum 'C20 H18 Fe1 O4 Si1'
_cod_database_code 1514830

loop_
_symmetry_equiv_pos_as_xyz
x,y,z
-x,y+1/2,-z

loop_
_atom_site_label
_atom_site_type_symbol
_atom_site_fract_x
_atom_site_fract_y
_atom_site_fract_z
_atom_site_U_iso_or_equiv
_atom_site_occupancy
_atom_site_adp_type
_atom_site_refinement_flags_posn
Fe1 Fe 0.29411(5) 0.47011(3) 0.63528(3) 0.0269 1.0000 Uani .
Fe51 Fe 0.11477(5) 0.89915(3) 0.88269(4) 0.0267 1.0000 Uani .
Si1 Si 0.46209(10) 0.57794(4) 0.30393(7) 0.0266 1.0000 Uani .
Si51 Si 0.28619(9) 0.79132(4) 0.55336(7) 0.0257 1.0000 Uani .
O1 O -0.0897(3) 0.50157(9) 0.5078(2) 0.0461 1.0000 Uani .
O2 O 0.1876(4) 0.37443(9) 0.6737(3) 0.0645 1.0000 Uani .
O3 O 0.7023(3) 0.45456(9) 0.7435(3) 0.0504 1.0000 Uani .
O4 O 0.2672(3) 0.52489(10) 0.8854(2) 0.0516 1.0000 Uani .
O51 O 0.5226(3) 0.91447(9) 0.9920(3) 0.0532 1.0000 Uani .
O52 O 0.0826(3) 0.84482(10) 1.1324(2) 0.0522 1.0000 Uani .
O53 O -0.2687(3) 0.86746(8) 0.7537(2) 0.0470 1.0000 Uani .
O54 O 0.0062(4) 0.99482(9) 0.9221(3) 0.0646 1.0000 Uani .
C1 C 0.3628(4) 0.46710(10) 0.4341(3) 0.0318 1.0000 Uani .
C2 C 0.3739(3) 0.51124(9) 0.4892(2) 0.0245 1.0000 Uani .
C3 C 0.3953(3) 0.55538(9) 0.4710(2) 0.0229 1.0000 Uani .
C4 C 0.3566(3) 0.58869(8) 0.5784(3) 0.0231 1.0000 Uani .
C5 C 0.1821(3) 0.60998(9) 0.5601(3) 0.0306 1.0000 Uani .
C6 C 0.1362(4) 0.64067(10) 0.6604(3) 0.0351 1.0000 Uani .
C7 C 0.2652(4) 0.65029(9) 0.7789(3) 0.0311 1.0000 Uani .
C8 C 0.4477(3) 0.62984(9) 0.8028(3) 0.0255 1.0000 Uani .
C9 C 0.5826(4) 0.63906(10) 0.9263(3) 0.0328 1.0000 Uani .
C10 C 0.7560(4) 0.61824(10) 0.9492(3) 0.0347 1.0000 Uani .
C11 C 0.8046(4) 0.58745(10) 0.8489(3) 0.0331 1.0000 Uani .
C12 C 0.6777(3) 0.57811(9) 0.7282(3) 0.0261 1.0000 Uani .
C13 C 0.4948(3) 0.59858(8) 0.7015(2) 0.0224 1.0000 Uani .
C14 C 0.0558(4) 0.48863(10) 0.5568(3) 0.0328 1.0000 Uani .
C15 C 0.2290(4) 0.41103(11) 0.6603(3) 0.0412 1.0000 Uani .
C16 C 0.5444(4) 0.46037(10) 0.7034(3) 0.0346 1.0000 Uani .
C17 C 0.2768(4) 0.50340(11) 0.7896(3) 0.0365 1.0000 Uani .
C18 C 0.2453(4) 0.60257(11) 0.1929(3) 0.0376 1.0000 Uani .
C19 C 0.5567(5) 0.53108(12) 0.2062(3) 0.0427 1.0000 Uani .
C20 C 0.6451(4) 0.62323(12) 0.3553(3) 0.0417 1.0000 Uani .
C501 C 0.1847(4) 0.90201(10) 0.6823(3) 0.0348 1.0000 Uani .
C502 C 0.1973(3) 0.85784(9) 0.7377(2) 0.0255 1.0000 Uani .
C503 C 0.2215(3) 0.81392(9) 0.7203(2) 0.0247 1.0000 Uani .
C504 C 0.1799(3) 0.78112(8) 0.8299(2) 0.0240 1.0000 Uani .
C505 C 0.0034(3) 0.76101(9) 0.8133(3) 0.0290 1.0000 Uani .
C506 C -0.0487(4) 0.73157(9) 0.9148(3) 0.0296 1.0000 Uani .
C507 C 0.0798(4) 0.72237(9) 1.0349(3) 0.0302 1.0000 Uani .
C508 C 0.2642(3) 0.74163(8) 1.0572(2) 0.0240 1.0000 Uani .
C509 C 0.4002(4) 0.73170(10) 1.1801(3) 0.0326 1.0000 Uani .
C510 C 0.5761(4) 0.75041(11) 1.2002(3) 0.0375 1.0000 Uani .
C511 C 0.6283(4) 0.78027(10) 1.0990(3) 0.0328 1.0000 Uani .
C512 C 0.5011(3) 0.79016(10) 0.9793(3) 0.0294 1.0000 Uani .
C513 C 0.3157(3) 0.77094(9) 0.9539(2) 0.0240 1.0000 Uani .
C514 C 0.3650(4) 0.90892(10) 0.9506(3) 0.0359 1.0000 Uani .
C515 C 0.0481(4) 0.95761(11) 0.9097(3) 0.0382 1.0000 Uani .
C516 C -0.1207(4) 0.88046(10) 0.8034(3) 0.0330 1.0000 Uani .
C517 C 0.0953(4) 0.86610(11) 1.0370(3) 0.0355 1.0000 Uani .
C518 C 0.3680(4) 0.83882(11) 0.4530(3) 0.0378 1.0000 Uani .
C519 C 0.4765(4) 0.74791(12) 0.6000(3) 0.0400 1.0000 Uani .
C520 C 0.0690(4) 0.76497(11) 0.4466(3) 0.0400 1.0000 Uani .
H51 H 0.0906 0.6037 0.4778 0.0387 1.0000 Uiso R
H61 H 0.0142 0.6546 0.6456 0.0447 1.0000 Uiso R
H71 H 0.2337 0.6710 0.8463 0.0370 1.0000 Uiso R
H91 H 0.5518 0.6596 0.9945 0.0405 1.0000 Uiso R
H101 H 0.8452 0.6243 1.0329 0.0416 1.0000 Uiso R
H111 H 0.9272 0.5738 0.8652 0.0379 1.0000 Uiso R
H121 H 0.7115 0.5571 0.6624 0.0309 1.0000 Uiso R
H181 H 0.2762 0.6141 0.1082 0.0465 1.0000 Uiso R
H182 H 0.1981 0.6266 0.2424 0.0465 1.0000 Uiso R
H183 H 0.1508 0.5796 0.1713 0.0465 1.0000 Uiso R
H191 H 0.5896 0.5430 0.1228 0.0532 1.0000 Uiso R
H192 H 0.6662 0.5180 0.2630 0.0532 1.0000 Uiso R
H193 H 0.4613 0.5084 0.1824 0.0532 1.0000 Uiso R
H201 H 0.6820 0.6352 0.2734 0.0508 1.0000 Uiso R
H202 H 0.5928 0.6468 0.4033 0.0508 1.0000 Uiso R
H203 H 0.7531 0.6107 0.4153 0.0508 1.0000 Uiso R
H5051 H -0.0868 0.7672 0.7303 0.0333 1.0000 Uiso R
H5061 H -0.1714 0.7180 0.8995 0.0358 1.0000 Uiso R
H5071 H 0.0444 0.7032 1.1047 0.0357 1.0000 Uiso R
H5091 H 0.3678 0.7114 1.2483 0.0377 1.0000 Uiso R
H5101 H 0.6654 0.7437 1.2833 0.0452 1.0000 Uiso R
H5111 H 0.7511 0.7938 1.1151 0.0410 1.0000 Uiso R
H5121 H 0.5390 0.8093 0.9104 0.0366 1.0000 Uiso R
H5181 H 0.4010 0.8275 0.3688 0.0451 1.0000 Uiso R
H5182 H 0.4760 0.8528 0.5087 0.0451 1.0000 Uiso R
H5183 H 0.2685 0.8605 0.4304 0.0451 1.0000 Uiso R
H5191 H 0.5105 0.7362 0.5167 0.0497 1.0000 Uiso R
H5192 H 0.5848 0.7615 0.6568 0.0497 1.0000 Uiso R
H5193 H 0.4316 0.7238 0.6506 0.0497 1.0000 Uiso R
H5201 H 0.0978 0.7532 0.3617 0.0481 1.0000 Uiso R
H5202 H -0.0283 0.7873 0.4255 0.0481 1.0000 Uiso R
H5203 H 0.0267 0.7410 0.4989 0.0481 1.0000 Uiso R
H11 H 0.4767 0.4521 0.4228 0.0383 1.0000 Uiso R
H12 H 0.2648 0.4604 0.3562 0.0383 1.0000 Uiso R
H5011 H 0.2984 0.9172 0.6712 0.0433 1.0000 Uiso R
H5012 H 0.0868 0.9087 0.6042 0.0433 1.0000 Uiso R

loop_
_atom_site_aniso_label
_atom_site_aniso_U_11
_atom_site_aniso_U_22
_atom_site_aniso_U_33
_atom_site_aniso_U_23
_atom_site_aniso_U_13
_atom_site_aniso_U_12
Fe1 0.02783(17) 0.02765(18) 0.02640(17) 0.00344(14) 0.00795(13) 0.00287(14)
Fe51 0.02718(17) 0.02697(18) 0.02663(18) -0.00293(14) 0.00679(13) -0.00211(14)
Si1 0.0253(3) 0.0319(4) 0.0219(3) 0.0051(3) 0.0025(2) 0.0030(3)
Si51 0.0251(3) 0.0313(4) 0.0206(3) -0.0024(3) 0.0038(2) -0.0011(3)
O1 0.0323(11) 0.0565(14) 0.0472(13) -0.0081(10) 0.0013(9) 0.0083(10)
O2 0.0622(17) 0.0422(14) 0.094(2) 0.0179(13) 0.0268(15) -0.0065(12)
O3 0.0327(11) 0.0629(15) 0.0547(14) 0.0189(11) 0.0061(9) 0.0123(10)
O4 0.0511(13) 0.0736(17) 0.0318(11) -0.0087(11) 0.0124(9) 0.0024(12)
O51 0.0330(11) 0.0668(16) 0.0582(14) -0.0227(12) 0.0044(10) -0.0079(10)
O52 0.0596(15) 0.0662(16) 0.0332(12) 0.0073(11) 0.0152(10) 0.0003(12)
O53 0.0341(11) 0.0510(14) 0.0527(13) 0.0035(11) -0.0001(9) -0.0076(10)
O54 0.0647(17) 0.0362(13) 0.095(2) -0.0154(13) 0.0208(15) 0.0099(11)
C1 0.0433(13) 0.0279(13) 0.0264(11) 0.0003(10) 0.0124(10) 0.0066(12)
C2 0.0236(11) 0.0301(13) 0.0200(11) 0.0010(9) 0.0043(8) 0.0064(9)
C3 0.0209(10) 0.0274(12) 0.0203(10) 0.0002(8) 0.0035(8) 0.0026(8)
C4 0.0214(10) 0.0231(12) 0.0253(11) 0.0007(9) 0.0059(8) 0.0018(8)
C5 0.0220(11) 0.0328(14) 0.0356(14) -0.0018(10) 0.0015(10) 0.0046(10)
C6 0.0266(12) 0.0339(14) 0.0458(16) -0.0014(12) 0.0093(11) 0.0087(10)
C7 0.0312(13) 0.0275(13) 0.0378(14) -0.0053(10) 0.0145(10) 0.0037(10)
C8 0.0262(11) 0.0233(11) 0.0283(12) 0.0011(8) 0.0085(9) -0.0022(9)
C9 0.0376(14) 0.0314(14) 0.0292(13) -0.0061(10) 0.0060(10) -0.0069(11)
C10 0.0348(13) 0.0385(15) 0.0288(13) 0.0010(11) 0.0010(10) -0.0071(11)
C11 0.0202(11) 0.0409(16) 0.0357(14) 0.0084(11) -0.0012(10) -0.0003(10)
C12 0.0205(10) 0.0321(12) 0.0257(11) 0.0023(9) 0.0046(8) 0.0039(9)
C13 0.0225(11) 0.0219(11) 0.0234(11) 0.0015(8) 0.0062(8) -0.0005(8)
C14 0.0321(14) 0.0341(14) 0.0327(14) -0.0081(10) 0.0077(11) 0.0001(11)
C15 0.0333(14) 0.0399(17) 0.0519(18) 0.0142(13) 0.0119(13) 0.0025(12)
C16 0.0360(14) 0.0383(16) 0.0309(13) 0.0125(11) 0.0103(10) 0.0059(11)
C17 0.0353(14) 0.0472(17) 0.0282(13) 0.0033(12) 0.0087(11) 0.0024(12)
C18 0.0332(14) 0.0408(16) 0.0354(15) 0.0129(12) -0.0022(11) 0.0035(12)
C19 0.0562(18) 0.0485(18) 0.0258(13) 0.0037(12) 0.0142(12) 0.0184(15)
C20 0.0336(14) 0.0498(18) 0.0396(16) 0.0059(13) 0.0012(11) -0.0076(13)
C501 0.0441(14) 0.0333(14) 0.0303(12) 0.0028(12) 0.0153(10) -0.0011(13)
C502 0.0237(11) 0.0337(13) 0.0196(11) -0.0017(9) 0.0056(8) -0.0046(9)
C503 0.0224(11) 0.0293(12) 0.0219(11) -0.0005(9) 0.0027(8) -0.0018(9)
C504 0.0252(11) 0.0244(12) 0.0221(11) -0.0002(9) 0.0038(8) 0.0006(9)
C505 0.0247(12) 0.0287(13) 0.0335(13) 0.0005(10) 0.0052(10) 0.0001(9)
C506 0.0251(12) 0.0242(12) 0.0404(14) -0.0011(10) 0.0085(10) -0.0029(9)
C507 0.0337(13) 0.0239(12) 0.0356(13) 0.0003(10) 0.0130(10) -0.0018(10)
C508 0.0288(12) 0.0219(11) 0.0226(11) -0.0026(9) 0.0080(9) 0.0036(9)
C509 0.0395(15) 0.0325(14) 0.0261(12) -0.0006(10) 0.0070(10) 0.0033(11)
C510 0.0359(14) 0.0422(16) 0.0311(14) -0.0044(11) -0.0020(11) 0.0043(12)
C511 0.0266(13) 0.0399(16) 0.0303(13) -0.0038(11) 0.0010(10) -0.0008(11)
C512 0.0250(12) 0.0364(14) 0.0275(12) -0.0040(10) 0.0064(9) -0.0020(10)
C513 0.0242(11) 0.0246(11) 0.0244(11) -0.0041(9) 0.0073(9) 0.0021(9)
C514 0.0378(14) 0.0359(16) 0.0352(14) -0.0112(11) 0.0096(11) -0.0023(11)
C515 0.0425(16) 0.0370(17) 0.0384(16) -0.0025(11) 0.0158(12) -0.0018(12)
C516 0.0332(14) 0.0326(14) 0.0332(14) 0.0023(11) 0.0060(11) 0.0008(10)
C517 0.0341(14) 0.0433(17) 0.0287(14) -0.0033(12) 0.0048(10) 0.0003(12)
C518 0.0448(16) 0.0464(17) 0.0240(12) -0.0016(11) 0.0109(10) -0.0054(13)
C519 0.0338(14) 0.0540(18) 0.0320(14) -0.0018(12) 0.0059(11) 0.0101(13)
C520 0.0344(14) 0.0496(18) 0.0341(14) -0.0072(12) 0.0015(11) -0.0049(13)

loop_
_atom_type_symbol
_atom_type_scat_dispersion_real
_atom_type_scat_dispersion_imag
_atom_type_scat_Cromer_Mann_a1
_atom_type_scat_Cromer_Mann_b1
_atom_type_scat_Cromer_Mann_a2
_atom_type_scat_Cromer_Mann_b2
_atom_type_scat_Cromer_Mann_a3
_atom_type_scat_Cromer_Mann_b3
_atom_type_scat_Cromer_Mann_a4
_atom_type_scat_Cromer_Mann_b4
_atom_type_scat_Cromer_Mann_c
_atom_type_scat_source
C 0.0033 0.0016 2.3100 20.8439 1.0200 10.2075 1.5886 0.5687 0.8650 51.6512 0.2156 'International Tables Vol C 4.2.6.8 and 6.1.1.4'
H 0.0000 0.0000 0.4930 10.5109 0.3229 26.1257 0.1402 3.1424 0.0408 57.7998 0.0030 'International Tables Vol C 4.2.6.8 and 6.1.1.4'
O 0.0106 0.0060 3.0485 13.2771 2.2868 5.7011 1.5463 0.3239 0.8670 32.9089 0.2508 'International Tables Vol C 4.2.6.8 and 6.1.1.4'
Si 0.0817 0.0704 6.2915 2.4386 3.0353 32.3337 1.9891 0.6785 1.5410 81.6937 1.1407 'International Tables Vol C 4.2.6.8 and 6.1.1.4'
Fe 0.3463 0.8444 11.7695 4.7611 7.3573 0.3072 3.5222 15.3535 2.3045 76.8805 1.0369 'International Tables Vol C 4.2.6.8 and 6.1.1.4'

loop_
_geom_angle_atom_site_label_1
_geom_angle_atom_site_label_2
_geom_angle_atom_site_label_3
_geom_angle
_geom_angle_publ_flag
C1 Fe1 C2 39.65(10) yes
C1 Fe1 C14 89.34(12) yes
C2 Fe1 C14 83.89(11) yes
C1 Fe1 C15 101.13(13) yes
C2 Fe1 C15 140.69(13) yes
C14 Fe1 C15 95.60(13) yes
C1 Fe1 C16 86.83(11) yes
C2 Fe1 C16 87.74(11) yes
C14 Fe1 C16 170.67(13) yes
C15 Fe1 C16 93.48(13) yes
C1 Fe1 C17 148.61(13) yes
C2 Fe1 C17 109.06(13) yes
C14 Fe1 C17 88.84(12) yes
C15 Fe1 C17 110.23(14) yes
C16 Fe1 C17 90.01(13) yes
C501 Fe51 C502 39.71(11) yes
C501 Fe51 C514 86.51(12) yes
C502 Fe51 C514 87.18(11) yes
C501 Fe51 C515 102.13(13) yes
C502 Fe51 C515 141.76(13) yes
C514 Fe51 C515 93.78(13) yes
C501 Fe51 C516 89.04(12) yes
C502 Fe51 C516 83.79(11) yes
C514 Fe51 C516 170.14(13) yes
C515 Fe51 C516 95.76(14) yes
C501 Fe51 C517 148.82(13) yes
C502 Fe51 C517 109.17(12) yes
C514 Fe51 C517 90.49(13) yes
C515 Fe51 C517 109.04(14) yes
C516 Fe51 C517 88.76(13) yes
C3 Si1 C18 108.34(12) yes
C3 Si1 C19 110.40(13) yes
C18 Si1 C19 109.61(14) yes
C3 Si1 C20 107.36(13) yes
C18 Si1 C20 110.08(14) yes
C19 Si1 C20 110.99(16) yes
C503 Si51 C518 109.66(12) yes
C503 Si51 C519 108.61(12) yes
C518 Si51 C519 110.82(15) yes
C503 Si51 C520 108.03(12) yes
C518 Si51 C520 109.44(14) yes
C519 Si51 C520 110.23(15) yes
Fe1 C1 C2 67.24(14) yes
Fe1 C1 H11 118.8 no
C2 C1 H11 119.0 no
Fe1 C1 H12 118.7 no
C2 C1 H12 118.5 no
H11 C1 H12 109.5 no
C1 C2 Fe1 73.12(15) yes
C1 C2 C3 149.1(2) yes
Fe1 C2 C3 137.31(19) yes
Si1 C3 C2 120.84(18) yes
Si1 C3 C4 118.46(18) yes
C2 C3 C4 120.6(2) yes
C3 C4 C5 119.3(2) yes
C3 C4 C13 121.7(2) yes
C5 C4 C13 119.0(2) yes
C4 C5 C6 121.6(2) yes
C4 C5 H51 119.0 no
C6 C5 H51 119.4 no
C5 C6 C7 120.4(2) yes
C5 C6 H61 119.9 no
C7 C6 H61 119.7 no
C6 C7 C8 120.5(2) yes
C6 C7 H71 120.1 no
C8 C7 H71 119.3 no
C7 C8 C9 121.2(2) yes
C7 C8 C13 119.3(2) yes
C9 C8 C13 119.5(2) yes
C8 C9 C10 120.5(3) yes
C8 C9 H91 119.9 no
C10 C9 H91 119.6 no
C9 C10 C11 120.5(2) yes
C9 C10 H101 120.0 no
C11 C10 H101 119.5 no
C10 C11 C12 120.4(2) yes
C10 C11 H111 119.5 no
C12 C11 H111 120.1 no
C11 C12 C13 120.8(2) yes
C11 C12 H121 119.5 no
C13 C12 H121 119.7 no
C4 C13 C8 119.2(2) yes
C4 C13 C12 122.4(2) yes
C8 C13 C12 118.4(2) yes
Fe1 C14 O1 177.6(3) yes
Fe1 C15 O2 179.0(3) yes
Fe1 C16 O3 178.5(2) yes
Fe1 C17 O4 178.8(3) yes
Si1 C18 H181 109.5 no
Si1 C18 H182 109.5 no
H181 C18 H182 109.5 no
Si1 C18 H183 109.4 no
H181 C18 H183 109.5 no
H182 C18 H183 109.5 no
Si1 C19 H191 109.2 no
Si1 C19 H192 110.1 no
H191 C19 H192 109.5 no
Si1 C19 H193 109.1 no
H191 C19 H193 109.5 no
H192 C19 H193 109.5 no
Si1 C20 H201 109.4 no
Si1 C20 H202 109.3 no
H201 C20 H202 109.5 no
Si1 C20 H203 109.6 no
H201 C20 H203 109.5 no
H202 C20 H203 109.5 no
Fe51 C501 C502 67.49(14) yes
Fe51 C501 H5011 118.7 no
C502 C501 H5011 118.9 no
Fe51 C501 H5012 118.5 no
C502 C501 H5012 118.7 no
H5011 C501 H5012 109.5 no
C501 C502 Fe51 72.80(16) yes
C501 C502 C503 149.3(2) yes
Fe51 C502 C503 137.54(19) yes
Si51 C503 C502 120.93(19) yes
Si51 C503 C504 119.49(17) yes
C502 C503 C504 119.4(2) yes
C503 C504 C505 119.4(2) yes
C503 C504 C513 122.3(2) yes
C505 C504 C513 118.2(2) yes
C504 C505 C506 122.6(2) yes
C504 C505 H5051 118.6 no
C506 C505 H5051 118.8 no
C505 C506 C507 119.4(2) yes
C505 C506 H5061 120.3 no
C507 C506 H5061 120.2 no
C506 C507 C508 120.6(2) yes
C506 C507 H5071 119.8 no
C508 C507 H5071 119.6 no
C507 C508 C509 121.2(2) yes
C507 C508 C513 119.5(2) yes
C509 C508 C513 119.2(2) yes
C508 C509 C510 120.6(3) yes
C508 C509 H5091 119.6 no
C510 C509 H5091 119.8 no
C509 C510 C511 120.7(2) yes
C509 C510 H5101 119.8 no
C511 C510 H5101 119.5 no
C510 C511 C512 120.0(3) yes
C510 C511 H5111 120.0 no
C512 C511 H5111 119.9 no
C511 C512 C513 121.0(3) yes
C511 C512 H5121 119.4 no
C513 C512 H5121 119.6 no
C504 C513 C508 119.6(2) yes
C504 C513 C512 121.9(2) yes
C508 C513 C512 118.5(2) yes
Fe51 C514 O51 178.9(3) yes
Fe51 C515 O54 177.7(3) yes
O53 C516 Fe51 178.2(3) yes
Fe51 C517 O52 179.0(3) yes
Si51 C518 H5181 109.8 no
Si51 C518 H5182 109.3 no
H5181 C518 H5182 109.5 no
Si51 C518 H5183 109.2 no
H5181 C518 H5183 109.5 no
H5182 C518 H5183 109.5 no
Si51 C519 H5191 109.5 no
Si51 C519 H5192 109.4 no
H5191 C519 H5192 109.5 no
Si51 C519 H5193 109.5 no
H5191 C519 H5193 109.5 no
H5192 C519 H5193 109.5 no
Si51 C520 H5201 109.8 no
Si51 C520 H5202 109.5 no
H5201 C520 H5202 109.5 no
Si51 C520 H5203 109.1 no
H5201 C520 H5203 109.5 no
H5202 C520 H5203 109.5 no

loop_
_geom_bond_atom_site_label_1
_geom_bond_atom_site_label_2
_geom_bond_distance
_geom_bond_publ_flag
Fe1 C1 2.098(2) yes
Fe1 C2 2.022(2) yes
Fe1 C14 1.815(3) yes
Fe1 C15 1.825(3) yes
Fe1 C16 1.811(3) yes
Fe1 C17 1.809(3) yes
Fe51 C501 2.095(3) yes
Fe51 C502 2.026(2) yes
Fe51 C514 1.810(3) yes
Fe51 C515 1.815(3) yes
Fe51 C516 1.801(3) yes
Fe51 C517 1.809(3) yes
Si1 C3 1.890(2) yes
Si1 C18 1.860(3) yes
Si1 C19 1.868(3) yes
Si1 C20 1.868(3) yes
Si51 C503 1.884(3) yes
Si51 C518 1.857(3) yes
Si51 C519 1.859(3) yes
Si51 C520 1.866(3) yes
O1 C14 1.126(3) yes
O2 C15 1.129(4) yes
O3 C16 1.136(3) yes
O4 C17 1.136(4) yes
O51 C514 1.135(3) yes
O52 C517 1.133(3) yes
O53 C516 1.144(3) yes
O54 C515 1.146(4) yes
C1 C2 1.399(4) yes
C1 H11 0.950 no
C1 H12 0.950 no
C2 C3 1.322(4) yes
C3 C4 1.492(3) yes
C4 C5 1.377(3) yes
C4 C13 1.429(3) yes
C5 C6 1.408(4) yes
C5 H51 0.950 no
C6 C7 1.361(4) yes
C6 H61 0.950 no
C7 C8 1.416(3) yes
C7 H71 0.950 no
C8 C9 1.416(3) yes
C8 C13 1.429(3) yes
C9 C10 1.363(4) yes
C9 H91 0.950 no
C10 C11 1.418(4) yes
C10 H101 0.950 no
C11 C12 1.367(3) yes
C11 H111 0.950 no
C12 C13 1.419(3) yes
C12 H121 0.950 no
C18 H181 0.950 no
C18 H182 0.950 no
C18 H183 0.950 no
C19 H191 0.950 no
C19 H192 0.950 no
C19 H193 0.950 no
C20 H201 0.950 no
C20 H202 0.950 no
C20 H203 0.950 no
C501 C502 1.401(4) yes
C501 H5011 0.950 no
C501 H5012 0.950 no
C502 C503 1.317(4) yes
C503 C504 1.504(3) yes
C504 C505 1.376(3) yes
C504 C513 1.428(3) yes
C505 C506 1.411(4) yes
C505 H5051 0.950 no
C506 C507 1.368(4) yes
C506 H5061 0.950 no
C507 C508 1.414(3) yes
C507 H5071 0.950 no
C508 C509 1.420(3) yes
C508 C513 1.420(3) yes
C509 C510 1.353(4) yes
C509 H5091 0.950 no
C510 C511 1.416(4) yes
C510 H5101 0.950 no
C511 C512 1.365(4) yes
C511 H5111 0.950 no
C512 C513 1.419(3) yes
C512 H5121 0.950 no
C518 H5181 0.950 no
C518 H5182 0.950 no
C518 H5183 0.950 no
C519 H5191 0.950 no
C519 H5192 0.950 no
C519 H5193 0.950 no
C520 H5201 0.950 no
C520 H5202 0.950 no
C520 H5203 0.950 no

loop_
_geom_torsion_atom_site_label_1
_geom_torsion_atom_site_label_2
_geom_torsion_atom_site_label_3
_geom_torsion_atom_site_label_4
_geom_torsion
_geom_torsion_publ_flag
C14 Fe1 C1 C2 81.21(17) no
C15 Fe1 C1 C2 176.81(16) no
C16 Fe1 C1 C2 -90.28(17) no
C17 Fe1 C1 C2 -5.5(3) no
C1 Fe1 C2 C3 173.6(3) no
C14 Fe1 C2 C1 -96.36(17) no
C14 Fe1 C2 C3 77.3(3) no
C15 Fe1 C2 C1 -5.0(2) no
C15 Fe1 C2 C3 168.7(2) no
C16 Fe1 C2 C1 87.76(17) no
C16 Fe1 C2 C3 -98.6(3) no
C17 Fe1 C2 C1 176.98(17) no
C17 Fe1 C2 C3 -9.4(3) no
C516 Fe51 C502 C503 -78.1(3) no
C517 Fe51 C502 C501 -177.49(17) no
C517 Fe51 C502 C503 8.5(3) no
C514 Fe51 C502 C501 -87.96(17) no
C514 Fe51 C502 C503 98.0(3) no
C514 Fe51 C501 C502 89.76(17) no
C515 Fe51 C501 C502 -177.12(16) no
C516 Fe51 C501 C502 -81.44(17) no
C517 Fe51 C501 C502 4.6(3) no
C501 Fe51 C502 C503 -174.0(3) no
C515 Fe51 C502 C503 -169.5(2) no
C516 Fe51 C502 C501 96.00(17) no
C515 Fe51 C502 C501 4.6(2) no
C19 Si1 C3 C4 167.06(19) no
C20 Si1 C3 C2 -137.4(2) no
C18 Si1 C3 C2 103.7(2) no
C18 Si1 C3 C4 -72.9(2) no
C19 Si1 C3 C2 -16.3(2) no
C20 Si1 C3 C4 46.0(2) no
C518 Si51 C503 C504 -170.66(17) no
C519 Si51 C503 C502 136.0(2) no
C518 Si51 C503 C502 14.8(2) no
C520 Si51 C503 C502 -104.4(2) no
C520 Si51 C503 C504 70.1(2) no
C519 Si51 C503 C504 -49.4(2) no
Fe1 C1 C2 C3 -171.5(4) no
C1 C2 C3 Si1 -8.1(5) no
Fe1 C2 C3 C4 0.4(4) no
Fe1 C2 C3 Si1 -176.17(14) no
C1 C2 C3 C4 168.4(4) no
Si1 C3 C4 C5 79.9(3) no
Si1 C3 C4 C13 -101.3(2) no
C2 C3 C4 C5 -96.8(3) no
C2 C3 C4 C13 82.1(3) no
C13 C4 C5 C6 -0.8(4) no
C5 C4 C13 C8 0.7(3) no
C3 C4 C13 C8 -178.2(2) no
C3 C4 C13 C12 1.1(4) no
C3 C4 C5 C6 178.1(2) no
C5 C4 C13 C12 180.0(2) no
C4 C5 C6 C7 0.3(4) no
C5 C6 C7 C8 0.4(4) no
C6 C7 C8 C9 -179.2(3) no
C6 C7 C8 C13 -0.5(4) no
C13 C8 C9 C10 -0.3(4) no
C7 C8 C13 C4 0.0(4) no
C7 C8 C13 C12 -179.4(2) no
C7 C8 C9 C10 178.4(3) no
C9 C8 C13 C4 178.7(2) no
C9 C8 C13 C12 -0.6(4) no
C8 C9 C10 C11 0.7(4) no
C9 C10 C11 C12 -0.3(4) no
C10 C11 C12 C13 -0.6(4) no
C11 C12 C13 C4 -178.3(2) no
C11 C12 C13 C8 1.1(4) no
Fe51 C501 C502 C503 172.1(4) no
Fe51 C502 C503 Si51 175.28(14) no
Fe51 C502 C503 C504 0.7(4) no
C501 C502 C503 Si51 6.5(5) no
C501 C502 C503 C504 -168.1(4) no
Si51 C503 C504 C505 -80.4(3) no
Si51 C503 C504 C513 101.5(2) no
C502 C503 C504 C505 94.2(3) no
C502 C503 C504 C513 -83.8(3) no
C503 C504 C505 C506 -177.0(2) no
C513 C504 C505 C506 1.1(4) no
C503 C504 C513 C508 176.5(2) no
C503 C504 C513 C512 -2.0(4) no
C505 C504 C513 C508 -1.6(3) no
C505 C504 C513 C512 179.9(2) no
C504 C505 C506 C507 0.0(4) no
C505 C506 C507 C508 -0.7(4) no
C506 C507 C508 C509 -178.8(3) no
C506 C507 C508 C513 0.3(4) no
C507 C508 C509 C510 -179.9(3) no
C513 C508 C509 C510 1.0(4) no
C507 C508 C513 C504 0.9(3) no
C507 C508 C513 C512 179.5(2) no
C509 C508 C513 C504 180.0(2) no
C509 C508 C513 C512 -1.5(4) no
C508 C509 C510 C511 -0.1(5) no
C509 C510 C511 C512 -0.5(5) no
C510 C511 C512 C513 0.0(4) no
C511 C512 C513 C504 179.5(3) no
C511 C512 C513 C508 1.0(4) no
